data_7113932
loop_
_publ_author_name
'Angel Manu Martinez'
'Nuria Rodriguez'
'Ramon Gomez Arrayas'
'Juan C. Carretero'

_publ_section_title
;
 Synthesis of alkylidene pyrrolo[3,4-b]pyridin-7-one derivatives via
 RhIII-catalyzed cascade oxidative alkenylation/annulation of
 picolinamides
;
_journal_name_full Chem.Commun.
_journal_page_first 6105
_journal_paper_doi 10.1039/C4CC02322F
_journal_volume 50
_journal_year 2014
_chemical_formula_sum 'C17 H14 N2 O3'
_chemical_formula_weight 294.30
_chemical_name_common rzg1561
_space_group_crystal_system monoclinic
_space_group_IT_number 14
_space_group_name_Hall '-P 2yn'
_space_group_name_H-M_alt 'P 1 21/n 1'
_symmetry_space_group_name_Hall '-P 2yn'
_symmetry_space_group_name_H-M 'P 1 21/n 1'
_atom_sites_solution_hydrogens geom
_atom_sites_solution_primary direct
_atom_sites_solution_secondary difmap
_cell_angle_alpha 90
_cell_angle_beta 90.544(6)
_cell_angle_gamma 90
_cell_formula_units_Z 4
_cell_length_a 7.5891(13)
_cell_length_b 11.2221(16)
_cell_length_c 17.124(3)
_cell_measurement_reflns_used 2836
_cell_measurement_temperature 296.(2)
_cell_measurement_theta_max 24.0768
_cell_measurement_theta_min 2.9263
_cell_volume 1458.3(4)
_computing_cell_refinement 'SAINT V7.68A (Bruker AXS, 2009)'
_computing_data_collection 'Bruker Instrument Service v2010.9.0.0'
_computing_data_reduction 'SAINT V7.68A (Bruker AXS, 2009)'
_computing_structure_refinement 'SHELXL-97 (Sheldrick, 2008)'
_computing_structure_solution 'SHELXS-97 (Sheldrick, 2008)'
_diffrn_ambient_temperature 296.(2)
_diffrn_detector_area_resol_mean 8.3333
_diffrn_measured_fraction_theta_full 0.985
_diffrn_measured_fraction_theta_max 0.985
_diffrn_radiation_wavelength 0.71073
_diffrn_reflns_av_R_equivalents 0.0316
_diffrn_reflns_av_sigmaI/netI 0.0350
_diffrn_reflns_limit_h_max 9
_diffrn_reflns_limit_h_min -8
_diffrn_reflns_limit_k_max 10
_diffrn_reflns_limit_k_min -13
_diffrn_reflns_limit_l_max 20
_diffrn_reflns_limit_l_min -16
_diffrn_reflns_number 10397
_diffrn_reflns_theta_full 25.40
_diffrn_reflns_theta_max 25.40
_diffrn_reflns_theta_min 2.17
_exptl_absorpt_coefficient_mu 0.094
_exptl_absorpt_correction_type multi-scan
_exptl_absorpt_process_details sadabs
_exptl_crystal_colour 'clear colourless'
_exptl_crystal_density_diffrn 1.340
_exptl_crystal_density_method 'not measured'
_exptl_crystal_description prismatic
_exptl_crystal_F_000 616
_exptl_crystal_size_max 0.220
_exptl_crystal_size_mid 0.180
_exptl_crystal_size_min 0.150
_refine_diff_density_max 0.333
_refine_diff_density_min -0.376
_refine_ls_extinction_coef 0.020(7)
_refine_ls_extinction_method none
_refine_ls_goodness_of_fit_ref 1.148
_refine_ls_hydrogen_treatment refxyz
_refine_ls_matrix_type full
_refine_ls_number_parameters 200
_refine_ls_number_reflns 2659
_refine_ls_number_restraints 0
_refine_ls_restrained_S_all 1.148
_refine_ls_R_factor_all 0.1442
_refine_ls_R_factor_gt 0.1108
_refine_ls_shift/su_max 0.001
_refine_ls_shift/su_mean 0.000
_refine_ls_structure_factor_coef Fsqd
_refine_ls_weighting_details 'calc w=1/[\s^2^(Fo^2^)+(0.1773P)^2^+4.1421P] where P=(Fo^2^+2Fc^2^)/3'
_refine_ls_weighting_scheme calc
_refine_ls_wR_factor_gt 0.3595
_refine_ls_wR_factor_ref 0.3853
_reflns_number_gt 1864
_reflns_number_total 2659
_reflns_threshold_expression >2sigma(I)
_cod_data_source_file c4cc02322f2.cif
_cod_data_source_block I_a
_cod_database_code 7113932

loop_
_space_group_symop_operation_xyz
'x, y, z'
'-x+1/2, y+1/2, -z+1/2'
'-x, -y, -z'
'x-1/2, -y-1/2, z-1/2'

loop_
_atom_site_type_symbol
_atom_site_label
_atom_site_fract_x
_atom_site_fract_y
_atom_site_fract_z
_atom_site_U_iso_or_equiv
_atom_site_adp_type
_atom_site_calc_flag
_atom_site_refinement_flags
_atom_site_occupancy
C C1 0.7465(8) 0.0804(5) 0.0276(3) 0.0458(14) Uani d . 1
C C2 0.7821(10) 0.0558(6) -0.0494(4) 0.0581(17) Uani d . 1
H H2 0.7821 -0.0217 -0.0686 0.07 Uiso calc R 1
C C3 0.8170(12) 0.1500(7) -0.0954(4) 0.074(2) Uani d . 1
H H3 0.8429 0.1372 -0.1477 0.089 Uiso calc R 1
C C4 0.8154(11) 0.2657(7) -0.0669(5) 0.073(2) Uani d . 1
H H4 0.8358 0.3278 -0.1017 0.088 Uiso calc R 1
C C6 0.7518(8) 0.1991(5) 0.0524(4) 0.0503(15) Uani d . 1
C C7 0.7124(8) 0.2050(5) 0.1366(4) 0.0525(16) Uani d . 1
C C8 0.7025(8) 0.0082(5) 0.0980(3) 0.0433(13) Uani d . 1
C C9 0.6496(8) 0.0586(6) 0.2407(3) 0.0522(16) Uani d . 1
H H9A 0.6928 0.1222 0.2742 0.063 Uiso calc R 1
H H9B 0.7139 -0.0133 0.2542 0.063 Uiso calc R 1
C C10 0.4559(8) 0.0392(5) 0.2563(3) 0.0451(14) Uani d . 1
C C11 0.3278(9) 0.1107(7) 0.2272(4) 0.0629(18) Uani d . 1
H H11 0.3575 0.1726 0.1937 0.075 Uiso calc R 1
C C12 0.1537(10) 0.0930(9) 0.2464(5) 0.083(2) Uani d . 1
H H12 0.0669 0.1411 0.2243 0.1 Uiso calc R 1
C C13 0.1086(11) 0.0066(9) 0.2968(5) 0.081(2) Uani d . 1
H H13 -0.0084 -0.003 0.3111 0.097 Uiso calc R 1
C C14 0.2363(10) -0.0671(6) 0.3270(4) 0.0620(18) Uani d . 1
H H14 0.2055 -0.1279 0.3612 0.074 Uiso calc R 1
C C15 0.4082(9) -0.0515(6) 0.3069(4) 0.0559(17) Uani d . 1
H H15 0.4941 -0.102 0.3274 0.067 Uiso calc R 1
C C16 0.6848(9) -0.1084(5) 0.1110(3) 0.0517(16) Uani d . 1
H H16 0.6589 -0.1309 0.1619 0.062 Uiso calc R 1
C C17 0.7018(9) -0.2061(5) 0.0535(4) 0.0502(15) Uani d . 1
C C18 0.7291(15) -0.4146(6) 0.0413(4) 0.084(3) Uani d . 1
H H18A 0.6237 -0.4236 0.0105 0.127 Uiso calc R 1
H H18B 0.7448 -0.4836 0.0739 0.127 Uiso calc R 1
H H18C 0.8285 -0.4064 0.0075 0.127 Uiso calc R 1
N N1 0.7863(8) 0.2924(5) 0.0067(4) 0.0663(16) Uani d . 1
N N2 0.6853(6) 0.0895(4) 0.1588(3) 0.0471(12) Uani d . 1
O O1 0.7073(7) 0.2917(4) 0.1789(3) 0.0731(16) Uani d . 1
O O2 0.7038(10) -0.1970(4) -0.0170(3) 0.0833(19) Uani d . 1
O O3 0.7144(8) -0.3098(4) 0.0897(3) 0.0669(15) Uani d . 1

loop_
_atom_site_aniso_label
_atom_site_aniso_U_11
_atom_site_aniso_U_22
_atom_site_aniso_U_33
_atom_site_aniso_U_12
_atom_site_aniso_U_13
_atom_site_aniso_U_23
C1 0.050(3) 0.039(3) 0.048(3) 0.002(3) 0.003(3) -0.001(3)
C2 0.080(5) 0.050(4) 0.045(3) 0.000(3) 0.003(3) 0.005(3)
C3 0.096(6) 0.077(5) 0.051(4) -0.010(4) 0.004(4) 0.013(4)
C4 0.091(6) 0.055(4) 0.075(5) -0.007(4) 0.011(4) 0.019(4)
C6 0.054(4) 0.038(3) 0.058(4) -0.007(3) 0.003(3) -0.003(3)
C7 0.055(4) 0.037(3) 0.066(4) -0.002(3) 0.008(3) -0.007(3)
C8 0.050(3) 0.035(3) 0.045(3) 0.000(2) 0.001(2) -0.005(2)
C9 0.058(4) 0.056(4) 0.043(3) -0.001(3) -0.003(3) -0.006(3)
C10 0.053(3) 0.046(3) 0.037(3) 0.000(3) 0.000(2) -0.013(2)
C11 0.063(4) 0.063(4) 0.063(4) 0.011(3) -0.001(3) 0.014(3)
C12 0.050(4) 0.102(7) 0.097(6) 0.015(4) 0.005(4) 0.012(5)
C13 0.061(5) 0.102(7) 0.079(5) -0.012(5) 0.005(4) -0.011(5)
C14 0.075(5) 0.057(4) 0.054(4) -0.017(4) 0.013(3) -0.004(3)
C15 0.069(4) 0.045(4) 0.054(4) -0.003(3) -0.004(3) 0.000(3)
C16 0.069(4) 0.046(3) 0.040(3) -0.001(3) 0.006(3) 0.000(3)
C17 0.074(4) 0.031(3) 0.046(3) 0.001(3) -0.005(3) -0.002(2)
C18 0.162(9) 0.035(3) 0.056(4) -0.010(4) 0.007(5) -0.013(3)
N1 0.075(4) 0.044(3) 0.080(4) -0.005(3) 0.007(3) 0.011(3)
N2 0.049(3) 0.045(3) 0.047(3) -0.001(2) 0.003(2) -0.004(2)
O1 0.092(4) 0.048(3) 0.079(3) -0.012(2) 0.021(3) -0.027(2)
O2 0.153(6) 0.051(3) 0.046(3) -0.002(3) 0.007(3) -0.007(2)
O3 0.119(4) 0.034(2) 0.047(3) -0.001(2) 0.003(3) -0.0039(19)

loop_
_atom_type_symbol
_atom_type_description
_atom_type_scat_dispersion_real
_atom_type_scat_dispersion_imag
_atom_type_scat_source
C C 0.0033 0.0016 'International Tables Vol C Tables 4.2.6.8 and 6.1.1.4'
H H 0.0000 0.0000 'International Tables Vol C Tables 4.2.6.8 and 6.1.1.4'
N N 0.0061 0.0033 'International Tables Vol C Tables 4.2.6.8 and 6.1.1.4'
O O 0.0106 0.0060 'International Tables Vol C Tables 4.2.6.8 and 6.1.1.4'

loop_
_geom_angle_atom_site_label_1
_geom_angle_atom_site_label_2
_geom_angle_atom_site_label_3
_geom_angle
C2 C1 C6 118.5(6)
C2 C1 C8 135.4(6)
C6 C1 C8 106.1(5)
C3 C2 C1 116.4(6)
C2 C3 C4 121.8(7)
N1 C4 C3 123.4(7)
N1 C6 C1 125.1(6)
N1 C6 C7 125.4(6)
C1 C6 C7 109.5(5)
O1 C7 N2 126.0(6)
O1 C7 C6 128.8(6)
N2 C7 C6 105.2(5)
C16 C8 N2 120.6(5)
C16 C8 C1 133.6(5)
N2 C8 C1 105.8(5)
N2 C9 C10 113.0(5)
C11 C10 C15 118.4(6)
C11 C10 C9 123.1(6)
C15 C10 C9 118.5(6)
C10 C11 C12 120.9(7)
C13 C12 C11 120.5(8)
C12 C13 C14 119.6(7)
C15 C14 C13 120.1(7)
C14 C15 C10 120.5(7)
C8 C16 C17 127.3(6)
O2 C17 O3 122.7(5)
O2 C17 C16 127.1(5)
O3 C17 C16 110.2(5)
C4 N1 C6 114.8(6)
C7 N2 C8 113.4(5)
C7 N2 C9 121.2(5)
C8 N2 C9 125.3(5)
C17 O3 C18 116.9(5)

loop_
_geom_bond_atom_site_label_1
_geom_bond_atom_site_label_2
_geom_bond_distance
C1 C2 1.375(9)
C1 C6 1.398(8)
C1 C8 1.494(8)
C2 C3 1.347(10)
C3 C4 1.387(11)
C4 N1 1.317(10)
C6 N1 1.334(8)
C6 C7 1.477(9)
C7 O1 1.214(7)
C7 N2 1.367(8)
C8 C16 1.334(9)
C8 N2 1.391(7)
C9 N2 1.472(8)
C9 C10 1.513(9)
C10 C11 1.352(9)
C10 C15 1.387(8)
C11 C12 1.379(11)
C12 C13 1.344(12)
C13 C14 1.372(12)
C14 C15 1.363(10)
C16 C17 1.480(8)
C17 O2 1.211(7)
C17 O3 1.323(7)
C18 O3 1.444(8)
